data_4078445
loop_
_publ_author_name
'Zirakzadeh, Afrooz'
'Schuecker, Raffael'
'Gorgas, Nikolaus'
'Mereiter, Kurt'
'Spindler, Felix'
'Weissensteiner, Walter'

_publ_section_title
;
 Ruthenium Complexes of Phosphino-Substituted Ferrocenyloxazolines in the
 Asymmetric Hydrogenation and Transfer Hydrogenation of Ketones: A
 Comparison
;
_journal_issue 11
_journal_name_full Organometallics
_journal_page_first 4241
_journal_paper_doi 10.1021/om300188g
_journal_volume 31
_journal_year 2012
_chemical_absolute_configuration rmad
_chemical_formula_moiety 'C53 H56 Cl2 Fe N2 O P2 Ru, C7 H8'
_chemical_formula_sum 'C60 H64 Cl2 Fe N2 O P2 Ru'
_chemical_formula_weight 1118.89
_chemical_name_common 'SS51-1590 (S~Ox~,S~Fc~)-23.C7H8'
_chemical_name_systematic
; 
Dichloro(acetonitrile)[(S,S~Fc~)-2-[4,5-dihydro-4-(1-methylethyl)oxazol
-2-yl-\kN)-1-[bis(3,5-dimethylphenyl)-phosphino-methyl-\kP]-ferrocene]
triphenylphosphine ruthenium toluene solvate
;
_space_group_IT_number 19
_symmetry_cell_setting orthorhombic
_symmetry_space_group_name_Hall 'P 2ac 2ab'
_symmetry_space_group_name_H-M 'P 21 21 21'
_atom_sites_solution_hydrogens geom
_atom_sites_solution_primary direct
_atom_sites_solution_secondary difmap
_audit_creation_method SHELXL-97
_cell_angle_alpha 90.00
_cell_angle_beta 90.00
_cell_angle_gamma 90.00
_cell_formula_units_Z 4
_cell_length_a 11.531(2)
_cell_length_b 21.358(4)
_cell_length_c 22.000(4)
_cell_measurement_reflns_used 5256
_cell_measurement_temperature 299(2)
_cell_measurement_theta_max 18.36
_cell_measurement_theta_min 2.21
_cell_volume 5418.1(17)
_computing_cell_refinement 'Bruker SAINT'
_computing_data_collection 'Bruker APEX2'
_computing_data_reduction 'Bruker SAINT'
_computing_molecular_graphics 'Bruker SHELXTL'
_computing_publication_material 'Bruker SHELXTL'
_computing_structure_refinement 'SHELXL-97 (Sheldrick, 2008)'
_computing_structure_solution 'SHELXS-97 (Sheldrick, 2008)'
_diffrn_ambient_temperature 299(2)
_diffrn_measured_fraction_theta_full 0.999
_diffrn_measured_fraction_theta_max 0.999
_diffrn_measurement_device_type 'Bruker APEX-II CCD'
_diffrn_measurement_method '\f and \w scans'
_diffrn_radiation_monochromator graphite
_diffrn_radiation_source 'fine-focus sealed tube'
_diffrn_radiation_type MoK\a
_diffrn_radiation_wavelength 0.71073
_diffrn_reflns_av_R_equivalents 0.1100
_diffrn_reflns_av_sigmaI/netI 0.0744
_diffrn_reflns_limit_h_max 13
_diffrn_reflns_limit_h_min -13
_diffrn_reflns_limit_k_max 25
_diffrn_reflns_limit_k_min -25
_diffrn_reflns_limit_l_max 26
_diffrn_reflns_limit_l_min -26
_diffrn_reflns_number 59588
_diffrn_reflns_theta_full 25.00
_diffrn_reflns_theta_max 25.00
_diffrn_reflns_theta_min 1.91
_exptl_absorpt_coefficient_mu 0.746
_exptl_absorpt_correction_T_max 0.98
_exptl_absorpt_correction_T_min 0.83
_exptl_absorpt_correction_type multi-scan
_exptl_absorpt_process_details 'program SADABS'
_exptl_crystal_colour orange
_exptl_crystal_density_diffrn 1.372
_exptl_crystal_density_method 'not measured'
_exptl_crystal_description plate
_exptl_crystal_F_000 2320
_exptl_crystal_size_max 0.22
_exptl_crystal_size_mid 0.15
_exptl_crystal_size_min 0.03
_refine_diff_density_max 0.556
_refine_diff_density_min -0.394
_refine_diff_density_rms 0.064
_refine_ls_abs_structure_details 'Flack H D (1983), Acta Cryst. A39, 876-881'
_refine_ls_abs_structure_Flack 0.00(2)
_refine_ls_extinction_method none
_refine_ls_goodness_of_fit_ref 1.043
_refine_ls_hydrogen_treatment constr
_refine_ls_matrix_type full
_refine_ls_number_parameters 617
_refine_ls_number_reflns 9550
_refine_ls_number_restraints 271
_refine_ls_restrained_S_all 1.039
_refine_ls_R_factor_all 0.0815
_refine_ls_R_factor_gt 0.0476
_refine_ls_shift/su_max 0.001
_refine_ls_shift/su_mean 0.000
_refine_ls_structure_factor_coef Fsqd
_refine_ls_weighting_details 'calc w=1/[\s^2^(Fo^2^)+(0.0297P)^2^+2.5235P] where P=(Fo^2^+2Fc^2^)/3'
_refine_ls_weighting_scheme calc
_refine_ls_wR_factor_gt 0.0805
_refine_ls_wR_factor_ref 0.0910
_reflns_number_gt 7038
_reflns_number_total 9550
_reflns_threshold_expression >2sigma(I)
_cod_data_source_file om300188g_si_002.cif
_cod_data_source_block SS51-1590
_cod_depositor_comments
;
The following automatic conversions were performed:

'_symmetry_cell_setting' value 'Orthorhombic' changed to
'orthorhombic' according to
/home/saulius/struct/CIF-dictionaries/cif_core.dic dictionary named
'cif_core.dic' version 2.4.1 from 2010-06-29.

Automatic conversion script
Id: cif_fix_values 1891 2012-01-12 08:04:46Z andrius 
;
_cod_original_cell_volume 5418.4(17)
_cod_original_sg_symbol_H-M P2(1)2(1)2(1)
_cod_database_code 4078445

loop_
_symmetry_equiv_pos_as_xyz
'x, y, z'
'-x+1/2, -y, z+1/2'
'-x, y+1/2, -z+1/2'
'x+1/2, -y+1/2, -z'

loop_
_atom_site_label
_atom_site_type_symbol
_atom_site_fract_x
_atom_site_fract_y
_atom_site_fract_z
_atom_site_U_iso_or_equiv
_atom_site_adp_type
_atom_site_occupancy
_atom_site_symmetry_multiplicity
_atom_site_calc_flag
_atom_site_refinement_flags
Ru1 Ru 0.13476(4) 0.599995(19) 0.278143(19) 0.03447(11) Uani 1 1 d U
Fe1 Fe 0.56615(7) 0.56706(4) 0.38303(4) 0.0551(2) Uani 1 1 d U
Cl1 Cl 0.11911(13) 0.70946(6) 0.24183(6) 0.0501(4) Uani 1 1 d U
Cl2 Cl -0.03443(12) 0.61601(7) 0.34104(6) 0.0479(4) Uani 1 1 d U
P1 P 0.18659(12) 0.50090(7) 0.30897(7) 0.0364(3) Uani 1 1 d U
P2 P 0.01556(12) 0.57111(7) 0.19935(6) 0.0386(4) Uani 1 1 d U
O1 O 0.3914(3) 0.70489(17) 0.37835(19) 0.0618(12) Uani 1 1 d U
N1 N 0.2402(4) 0.6441(2) 0.3506(2) 0.0406(11) Uani 1 1 d U
N2 N 0.2726(3) 0.5990(2) 0.2239(2) 0.0398(9) Uani 1 1 d U
C1 C 0.4254(5) 0.5400(3) 0.3315(3) 0.0453(13) Uani 1 1 d U
C2 C 0.4373(5) 0.6069(3) 0.3322(2) 0.0471(12) Uani 1 1 d U
C3 C 0.5504(5) 0.6225(3) 0.3094(3) 0.0592(15) Uani 1 1 d U
H3 H 0.5818 0.6625 0.3061 0.071 Uiso 1 1 calc R
C4 C 0.6050(5) 0.5660(3) 0.2928(3) 0.0676(16) Uani 1 1 d U
H4 H 0.6780 0.5623 0.2752 0.081 Uiso 1 1 calc R
C5 C 0.5307(5) 0.5166(3) 0.3075(3) 0.0604(15) Uani 1 1 d U
H5 H 0.5479 0.4744 0.3022 0.072 Uiso 1 1 calc R
C6 C 0.5490(6) 0.5351(5) 0.4691(3) 0.093(2) Uani 1 1 d U
H6 H 0.4846 0.5143 0.4846 0.112 Uiso 1 1 calc R
C7 C 0.5650(7) 0.5995(5) 0.4703(4) 0.104(2) Uani 1 1 d U
H7 H 0.5140 0.6290 0.4862 0.124 Uiso 1 1 calc R
C8 C 0.6733(8) 0.6120(5) 0.4427(4) 0.104(3) Uani 1 1 d U
H8 H 0.7065 0.6513 0.4372 0.125 Uiso 1 1 calc R
C9 C 0.7209(6) 0.5551(5) 0.4255(4) 0.096(3) Uani 1 1 d U
H9 H 0.7924 0.5496 0.4066 0.116 Uiso 1 1 calc R
C10 C 0.6421(8) 0.5065(4) 0.4417(3) 0.092(2) Uani 1 1 d U
H10 H 0.6518 0.4638 0.4350 0.111 Uiso 1 1 calc R
C11 C 0.3239(4) 0.5047(3) 0.3547(2) 0.0433(13) Uani 1 1 d U
H11A H 0.3041 0.5222 0.3941 0.052 Uiso 1 1 calc R
H11B H 0.3490 0.4620 0.3617 0.052 Uiso 1 1 calc R
C13 C 0.3499(5) 0.6513(3) 0.3534(2) 0.0461(13) Uani 1 1 d U
C14 C 0.1879(5) 0.6972(2) 0.3869(3) 0.0490(14) Uani 1 1 d U
H14 H 0.1222 0.7153 0.3649 0.059 Uiso 1 1 calc R
C15 C 0.2890(6) 0.7432(3) 0.3880(3) 0.0682(19) Uani 1 1 d U
H15A H 0.2810 0.7742 0.3561 0.082 Uiso 1 1 calc R
H15B H 0.2931 0.7646 0.4269 0.082 Uiso 1 1 calc R
C16 C 0.2227(5) 0.4433(2) 0.2498(2) 0.0408(13) Uani 1 1 d U
C17 C 0.3319(4) 0.4459(2) 0.2227(3) 0.0459(13) Uani 1 1 d U
H17 H 0.3827 0.4777 0.2337 0.055 Uiso 1 1 calc R
C18 C 0.3667(6) 0.4022(3) 0.1799(2) 0.0523(13) Uani 1 1 d U
C19 C 0.2927(6) 0.3562(3) 0.1625(2) 0.0570(16) Uani 1 1 d U
H19 H 0.3172 0.3265 0.1344 0.068 Uiso 1 1 calc R
C20 C 0.1796(6) 0.3525(3) 0.1863(3) 0.0518(15) Uani 1 1 d U
C21 C 0.1475(5) 0.3967(2) 0.2299(2) 0.0438(12) Uani 1 1 d U
H21 H 0.0732 0.3950 0.2462 0.053 Uiso 1 1 calc R
C22 C 0.1045(4) 0.4555(2) 0.3662(2) 0.0385(13) Uani 1 1 d U
C23 C 0.1004(5) 0.3902(3) 0.3685(2) 0.0478(14) Uani 1 1 d U
H23 H 0.1391 0.3668 0.3392 0.057 Uiso 1 1 calc R
C24 C 0.0390(5) 0.3596(3) 0.4142(3) 0.0531(16) Uani 1 1 d U
C25 C -0.0144(5) 0.3948(3) 0.4587(3) 0.0571(15) Uani 1 1 d U
H25 H -0.0568 0.3746 0.4888 0.069 Uiso 1 1 calc R
C26 C -0.0068(5) 0.4595(3) 0.4598(3) 0.0464(14) Uani 1 1 d U
C27 C 0.0515(5) 0.4891(3) 0.4130(2) 0.0438(14) Uani 1 1 d U
H27 H 0.0556 0.5326 0.4127 0.053 Uiso 1 1 calc R
C28 C 0.0954(4) 0.5677(3) 0.1278(2) 0.0407(13) Uani 1 1 d U
C29 C 0.1089(5) 0.6235(3) 0.0952(3) 0.0553(16) Uani 1 1 d U
H29 H 0.0722 0.6596 0.1088 0.066 Uiso 1 1 calc R
C30 C 0.1763(6) 0.6257(3) 0.0428(3) 0.0658(18) Uani 1 1 d U
H30 H 0.1844 0.6630 0.0214 0.079 Uiso 1 1 calc R
C31 C 0.2307(5) 0.5723(4) 0.0230(3) 0.0673(18) Uani 1 1 d U
H31 H 0.2747 0.5735 -0.0124 0.081 Uiso 1 1 calc R
C32 C 0.2210(5) 0.5171(3) 0.0547(3) 0.0607(17) Uani 1 1 d U
H32 H 0.2594 0.4814 0.0413 0.073 Uiso 1 1 calc R
C33 C 0.1532(5) 0.5152(3) 0.1071(2) 0.0506(15) Uani 1 1 d U
H33 H 0.1467 0.4778 0.1286 0.061 Uiso 1 1 calc R
C34 C -0.0666(5) 0.4973(3) 0.2050(3) 0.0459(14) Uani 1 1 d U
C35 C -0.0935(6) 0.4601(3) 0.1542(3) 0.0666(19) Uani 1 1 d U
H35 H -0.0685 0.4713 0.1155 0.080 Uiso 1 1 calc R
C36 C -0.1582(6) 0.4061(3) 0.1632(4) 0.084(2) Uani 1 1 d U
H36 H -0.1777 0.3811 0.1302 0.101 Uiso 1 1 calc R
C37 C -0.1936(6) 0.3892(3) 0.2202(4) 0.090(2) Uani 1 1 d U
H37 H -0.2349 0.3522 0.2254 0.108 Uiso 1 1 calc R
C38 C -0.1698(5) 0.4254(3) 0.2691(3) 0.0663(18) Uani 1 1 d U
H38 H -0.1958 0.4139 0.3075 0.080 Uiso 1 1 calc R
C39 C -0.1060(4) 0.4798(2) 0.2610(3) 0.0473(15) Uani 1 1 d U
H39 H -0.0897 0.5049 0.2945 0.057 Uiso 1 1 calc R
C40 C -0.1066(4) 0.6213(2) 0.1770(3) 0.0427(14) Uani 1 1 d U
C41 C -0.1481(5) 0.6697(3) 0.2119(3) 0.0533(15) Uani 1 1 d U
H41 H -0.1128 0.6784 0.2490 0.064 Uiso 1 1 calc R
C42 C -0.2423(5) 0.7063(3) 0.1932(3) 0.0643(18) Uani 1 1 d U
H42 H -0.2698 0.7384 0.2179 0.077 Uiso 1 1 calc R
C43 C -0.2932(6) 0.6948(3) 0.1390(3) 0.071(2) Uani 1 1 d U
H43 H -0.3542 0.7198 0.1258 0.085 Uiso 1 1 calc R
C44 C -0.2554(6) 0.6470(3) 0.1038(4) 0.076(2) Uani 1 1 d U
H44 H -0.2921 0.6388 0.0671 0.091 Uiso 1 1 calc R
C45 C -0.1625(5) 0.6101(3) 0.1218(3) 0.0678(18) Uani 1 1 d U
H45 H -0.1373 0.5777 0.0969 0.081 Uiso 1 1 calc R
C46 C 0.1480(6) 0.6731(3) 0.4500(2) 0.0601(17) Uani 1 1 d U
H46 H 0.0967 0.6371 0.4436 0.072 Uiso 1 1 calc R
C47 C 0.2479(6) 0.6522(4) 0.4909(3) 0.084(2) Uani 1 1 d U
H47A H 0.3026 0.6858 0.4950 0.126 Uiso 1 1 calc R
H47B H 0.2857 0.6166 0.4731 0.126 Uiso 1 1 calc R
H47C H 0.2182 0.6411 0.5302 0.126 Uiso 1 1 calc R
C48 C 0.0792(7) 0.7239(3) 0.4815(3) 0.097(3) Uani 1 1 d U
H48A H 0.1270 0.7603 0.4865 0.145 Uiso 1 1 calc R
H48B H 0.0544 0.7092 0.5207 0.145 Uiso 1 1 calc R
H48C H 0.0126 0.7344 0.4574 0.145 Uiso 1 1 calc R
C49 C 0.3469(5) 0.6028(3) 0.1915(2) 0.0478(14) Uani 1 1 d U
C50 C 0.4455(6) 0.6064(4) 0.1499(3) 0.085(2) Uani 1 1 d U
H50A H 0.5116 0.6229 0.1710 0.128 Uiso 1 1 calc R
H50B H 0.4264 0.6333 0.1164 0.128 Uiso 1 1 calc R
H50C H 0.4633 0.5653 0.1349 0.128 Uiso 1 1 calc R
C51 C 0.4904(5) 0.4050(4) 0.1538(3) 0.082(2) Uani 1 1 d U
H51A H 0.5244 0.3640 0.1550 0.123 Uiso 1 1 calc R
H51B H 0.5365 0.4333 0.1776 0.123 Uiso 1 1 calc R
H51C H 0.4875 0.4194 0.1125 0.123 Uiso 1 1 calc R
C52 C 0.0976(7) 0.3027(3) 0.1653(3) 0.084(2) Uani 1 1 d U
H52A H 0.0445 0.2927 0.1974 0.125 Uiso 1 1 calc R
H52B H 0.1406 0.2659 0.1542 0.125 Uiso 1 1 calc R
H52C H 0.0551 0.3175 0.1306 0.125 Uiso 1 1 calc R
C53 C 0.0296(8) 0.2900(3) 0.4154(4) 0.104(3) Uani 1 1 d U
H53A H 0.0069 0.2767 0.4553 0.156 Uiso 1 1 calc R
H53B H 0.1033 0.2719 0.4053 0.156 Uiso 1 1 calc R
H53C H -0.0275 0.2767 0.3863 0.156 Uiso 1 1 calc R
C54 C -0.0554(6) 0.4979(3) 0.5104(3) 0.0707(19) Uani 1 1 d U
H54A H -0.1341 0.4856 0.5179 0.106 Uiso 1 1 calc R
H54B H -0.0533 0.5414 0.4993 0.106 Uiso 1 1 calc R
H54C H -0.0100 0.4915 0.5465 0.106 Uiso 1 1 calc R
C55 C 0.5633(7) 0.2946(3) 0.3209(3) 0.169(5) Uani 1 1 d GDU
C56 C 0.6542(6) 0.2779(3) 0.3590(4) 0.169(5) Uani 1 1 d GDU
H56 H 0.7151 0.2538 0.3442 0.202 Uiso 1 1 calc R
C57 C 0.6540(7) 0.2971(4) 0.4194(4) 0.196(5) Uani 1 1 d GDU
H57 H 0.7148 0.2859 0.4449 0.236 Uiso 1 1 calc R
C58 C 0.5628(10) 0.3331(4) 0.4416(4) 0.228(7) Uani 1 1 d GDU
H58 H 0.5627 0.3460 0.4819 0.274 Uiso 1 1 calc R
C59 C 0.4719(7) 0.3498(3) 0.4034(5) 0.217(7) Uani 1 1 d GDU
H59 H 0.4109 0.3738 0.4182 0.260 Uiso 1 1 calc R
C60 C 0.4721(6) 0.3305(3) 0.3430(5) 0.164(5) Uani 1 1 d GDU
H60 H 0.4113 0.3417 0.3175 0.196 Uiso 1 1 calc R
C61 C 0.5632(11) 0.2731(5) 0.2702(6) 0.214(6) Uani 1 1 d DU
H60A H 0.4966 0.2881 0.2484 0.322 Uiso 1 1 calc R
H60B H 0.5605 0.2282 0.2723 0.322 Uiso 1 1 calc R
H60C H 0.6325 0.2858 0.2493 0.322 Uiso 1 1 calc R

loop_
_atom_site_aniso_label
_atom_site_aniso_U_11
_atom_site_aniso_U_22
_atom_site_aniso_U_33
_atom_site_aniso_U_23
_atom_site_aniso_U_13
_atom_site_aniso_U_12
Ru1 0.0340(2) 0.0323(2) 0.0371(2) 0.0004(2) 0.0045(2) -0.0002(2)
Fe1 0.0375(5) 0.0624(6) 0.0653(6) -0.0030(5) -0.0046(4) -0.0044(4)
Cl1 0.0566(9) 0.0371(7) 0.0567(9) 0.0064(6) 0.0041(8) 0.0004(7)
Cl2 0.0438(8) 0.0537(10) 0.0462(8) 0.0056(7) 0.0106(7) 0.0059(7)
P1 0.0360(8) 0.0342(8) 0.0389(8) 0.0012(7) 0.0023(7) -0.0014(7)
P2 0.0384(8) 0.0377(8) 0.0397(9) 0.0009(7) 0.0025(7) -0.0008(7)
O1 0.064(3) 0.041(2) 0.080(3) -0.010(2) -0.007(2) -0.012(2)
N1 0.039(3) 0.039(3) 0.045(3) -0.002(2) 0.000(2) 0.003(2)
N2 0.037(2) 0.040(2) 0.042(2) 0.001(3) 0.000(2) -0.001(2)
C1 0.036(3) 0.048(3) 0.051(3) -0.006(3) -0.001(2) -0.001(2)
C2 0.039(3) 0.049(3) 0.054(3) -0.001(3) 0.004(2) -0.005(3)
C3 0.043(3) 0.061(3) 0.074(4) 0.003(3) 0.007(3) -0.011(3)
C4 0.039(3) 0.091(4) 0.072(3) 0.004(4) 0.017(3) 0.001(3)
C5 0.047(3) 0.064(4) 0.070(4) -0.008(3) 0.005(3) 0.006(3)
C6 0.049(4) 0.166(7) 0.065(4) 0.019(5) -0.014(3) -0.033(5)
C7 0.081(5) 0.151(6) 0.079(4) -0.041(5) -0.029(4) 0.016(5)
C8 0.090(6) 0.114(6) 0.109(6) -0.001(5) -0.042(4) -0.044(5)
C9 0.043(4) 0.171(8) 0.075(5) 0.011(5) -0.012(3) -0.008(4)
C10 0.098(5) 0.095(5) 0.083(5) 0.012(4) -0.024(4) 0.005(4)
C11 0.040(3) 0.044(3) 0.046(3) -0.002(3) -0.006(2) 0.000(2)
C13 0.048(3) 0.041(3) 0.050(4) -0.003(3) -0.006(3) -0.004(3)
C14 0.058(3) 0.033(3) 0.056(3) -0.006(3) 0.002(3) 0.008(3)
C15 0.087(5) 0.041(4) 0.077(5) -0.009(3) -0.002(4) 0.000(3)
C16 0.048(3) 0.035(3) 0.039(3) 0.004(2) -0.002(2) 0.008(2)
C17 0.048(3) 0.050(3) 0.040(3) 0.001(3) 0.000(3) -0.002(2)
C18 0.062(3) 0.055(3) 0.040(3) 0.008(3) 0.011(3) 0.008(4)
C19 0.088(4) 0.052(4) 0.030(3) -0.003(3) 0.011(3) 0.004(3)
C20 0.072(4) 0.040(3) 0.044(4) 0.000(3) 0.003(3) -0.002(3)
C21 0.051(3) 0.040(3) 0.040(3) 0.007(3) -0.001(3) -0.005(3)
C22 0.036(3) 0.036(3) 0.044(3) 0.009(2) 0.002(2) 0.001(2)
C23 0.056(4) 0.043(3) 0.044(3) 0.001(3) 0.010(3) -0.002(3)
C24 0.056(4) 0.045(3) 0.058(4) 0.009(3) 0.010(3) -0.008(3)
C25 0.052(4) 0.066(4) 0.054(4) 0.014(3) 0.014(3) -0.006(4)
C26 0.045(4) 0.055(4) 0.039(3) 0.005(3) 0.002(3) 0.010(3)
C27 0.053(4) 0.035(3) 0.044(3) 0.003(3) -0.003(3) 0.008(3)
C28 0.044(3) 0.038(3) 0.040(3) -0.007(3) -0.001(2) -0.003(3)
C29 0.063(4) 0.050(3) 0.053(4) -0.001(3) 0.018(3) 0.000(3)
C30 0.070(5) 0.072(4) 0.056(4) 0.009(3) 0.012(3) -0.005(3)
C31 0.057(4) 0.093(5) 0.052(4) -0.009(4) 0.024(3) -0.004(4)
C32 0.054(4) 0.072(4) 0.056(4) -0.022(3) 0.003(3) 0.008(3)
C33 0.049(4) 0.056(4) 0.047(3) -0.002(3) -0.003(3) 0.006(3)
C34 0.039(3) 0.039(3) 0.060(4) 0.007(3) -0.009(3) -0.005(3)
C35 0.071(5) 0.065(4) 0.064(4) -0.001(3) -0.001(4) -0.025(3)
C36 0.089(6) 0.076(5) 0.087(5) -0.020(4) -0.009(4) -0.043(4)
C37 0.086(5) 0.082(5) 0.102(5) 0.007(5) -0.005(5) -0.041(4)
C38 0.066(4) 0.063(4) 0.070(4) 0.018(3) 0.012(4) -0.014(3)
C39 0.042(4) 0.046(3) 0.054(4) 0.006(3) 0.005(3) -0.004(3)
C40 0.031(3) 0.045(3) 0.052(3) 0.008(3) -0.007(2) -0.006(2)
C41 0.047(3) 0.056(3) 0.057(4) 0.006(3) -0.002(3) 0.006(3)
C42 0.046(4) 0.074(5) 0.073(4) 0.008(4) 0.007(3) 0.015(3)
C43 0.044(4) 0.069(5) 0.100(6) 0.017(4) -0.013(4) 0.010(3)
C44 0.058(4) 0.080(5) 0.090(6) 0.005(4) -0.037(4) 0.002(4)
C45 0.054(4) 0.073(5) 0.077(4) -0.014(4) -0.019(3) 0.009(3)
C46 0.085(5) 0.050(4) 0.045(3) -0.017(3) 0.004(3) 0.011(3)
C47 0.107(6) 0.096(6) 0.050(4) 0.001(4) -0.001(4) 0.021(5)
C48 0.125(7) 0.098(6) 0.067(5) -0.006(4) 0.023(5) 0.047(5)
C49 0.042(3) 0.052(3) 0.050(3) -0.003(3) 0.010(3) -0.001(3)
C50 0.069(5) 0.116(6) 0.071(5) -0.013(5) 0.026(4) -0.015(5)
C51 0.072(4) 0.099(6) 0.075(5) 0.001(5) 0.029(4) 0.015(4)
C52 0.127(7) 0.061(4) 0.062(4) -0.016(4) 0.001(5) -0.031(4)
C53 0.153(8) 0.046(4) 0.112(7) 0.019(4) 0.052(6) -0.014(5)
C54 0.080(5) 0.086(5) 0.046(4) -0.004(3) 0.008(4) 0.017(4)
C55 0.178(11) 0.099(9) 0.231(12) 0.009(10) 0.112(9) -0.024(8)
C56 0.140(10) 0.106(9) 0.260(13) -0.008(10) 0.074(9) 0.010(8)
C57 0.198(12) 0.111(10) 0.280(13) -0.031(10) 0.095(10) -0.026(8)
C58 0.32(2) 0.074(8) 0.287(14) 0.009(10) 0.094(11) 0.053(10)
C59 0.280(15) 0.085(9) 0.286(15) 0.040(10) 0.111(13) 0.048(10)
C60 0.143(8) 0.049(6) 0.298(13) 0.043(7) 0.115(9) 0.015(5)
C61 0.313(17) 0.147(11) 0.183(10) 0.009(9) 0.109(10) -0.103(10)

loop_
_atom_type_symbol
_atom_type_description
_atom_type_scat_dispersion_real
_atom_type_scat_dispersion_imag
_atom_type_scat_source
C C 0.0033 0.0016 'International Tables Vol C Tables 4.2.6.8 and 6.1.1.4'
H H 0.0000 0.0000 'International Tables Vol C Tables 4.2.6.8 and 6.1.1.4'
N N 0.0061 0.0033 'International Tables Vol C Tables 4.2.6.8 and 6.1.1.4'
O O 0.0106 0.0060 'International Tables Vol C Tables 4.2.6.8 and 6.1.1.4'
P P 0.1023 0.0942 'International Tables Vol C Tables 4.2.6.8 and 6.1.1.4'
Cl Cl 0.1484 0.1585 'International Tables Vol C Tables 4.2.6.8 and 6.1.1.4'
Fe Fe 0.3463 0.8444 'International Tables Vol C Tables 4.2.6.8 and 6.1.1.4'
Ru Ru -1.2594 0.8363 'International Tables Vol C Tables 4.2.6.8 and 6.1.1.4'

loop_
_geom_angle_atom_site_label_1
_geom_angle_atom_site_label_2
_geom_angle_atom_site_label_3
_geom_angle
N2 Ru1 N1 89.88(17)
N2 Ru1 P2 91.28(13)
N1 Ru1 P2 170.36(12)
N2 Ru1 P1 87.70(13)
N1 Ru1 P1 92.09(12)
P2 Ru1 P1 97.52(5)
N2 Ru1 Cl2 172.29(13)
N1 Ru1 Cl2 88.32(12)
P2 Ru1 Cl2 89.26(5)
P1 Ru1 Cl2 99.85(5)
N2 Ru1 Cl1 82.78(13)
N1 Ru1 Cl1 82.58(12)
P2 Ru1 Cl1 88.08(5)
P1 Ru1 Cl1 169.07(5)
Cl2 Ru1 Cl1 89.56(5)
C3 Fe1 C6 160.5(3)
C3 Fe1 C5 68.6(3)
C6 Fe1 C5 124.7(3)
C3 Fe1 C10 157.9(3)
C6 Fe1 C10 39.7(3)
C5 Fe1 C10 105.7(3)
C3 Fe1 C9 121.5(3)
C6 Fe1 C9 67.2(3)
C5 Fe1 C9 119.3(3)
C10 Fe1 C9 41.1(3)
C3 Fe1 C4 40.7(2)
C6 Fe1 C4 158.6(4)
C5 Fe1 C4 40.3(2)
C10 Fe1 C4 121.3(3)
C9 Fe1 C4 104.7(3)
C3 Fe1 C7 123.8(4)
C6 Fe1 C7 40.0(3)
C5 Fe1 C7 162.3(4)
C10 Fe1 C7 67.7(4)
C9 Fe1 C7 67.4(3)
C4 Fe1 C7 157.3(4)
C3 Fe1 C8 107.2(3)
C6 Fe1 C8 67.4(3)
C5 Fe1 C8 154.3(3)
C10 Fe1 C8 68.2(4)
C9 Fe1 C8 39.8(3)
C4 Fe1 C8 119.9(3)
C7 Fe1 C8 40.5(3)
C3 Fe1 C2 41.4(2)
C6 Fe1 C2 125.5(3)
C5 Fe1 C2 68.0(2)
C10 Fe1 C2 158.1(3)
C9 Fe1 C2 160.4(3)
C4 Fe1 C2 68.4(2)
C7 Fe1 C2 111.6(3)
C8 Fe1 C2 126.5(3)
C3 Fe1 C1 69.6(2)
C6 Fe1 C1 110.0(3)
C5 Fe1 C1 40.5(2)
C10 Fe1 C1 120.8(3)
C9 Fe1 C1 155.4(3)
C4 Fe1 C1 68.5(2)
C7 Fe1 C1 127.4(3)
C8 Fe1 C1 164.0(3)
C2 Fe1 C1 40.9(2)
C16 P1 C22 104.4(2)
C16 P1 C11 102.5(2)
C22 P1 C11 95.1(2)
C16 P1 Ru1 117.71(17)
C22 P1 Ru1 123.35(17)
C11 P1 Ru1 109.71(18)
C28 P2 C40 100.3(2)
C28 P2 C34 106.4(3)
C40 P2 C34 97.0(2)
C28 P2 Ru1 111.11(17)
C40 P2 Ru1 120.31(19)
C34 P2 Ru1 119.11(18)
C13 O1 C15 104.4(4)
C13 N1 C14 106.3(4)
C13 N1 Ru1 129.0(4)
C14 N1 Ru1 118.7(3)
C49 N2 Ru1 174.5(5)
C5 C1 C2 105.9(5)
C5 C1 C11 128.8(5)
C2 C1 C11 125.3(5)
C5 C1 Fe1 68.2(3)
C2 C1 Fe1 68.9(3)
C11 C1 Fe1 125.1(4)
C3 C2 C1 108.3(5)
C3 C2 C13 126.0(5)
C1 C2 C13 125.7(5)
C3 C2 Fe1 68.2(3)
C1 C2 Fe1 70.2(3)
C13 C2 Fe1 126.7(4)
C4 C3 C2 107.3(5)
C4 C3 Fe1 70.4(4)
C2 C3 Fe1 70.4(3)
C5 C4 C3 108.3(5)
C5 C4 Fe1 69.4(4)
C3 C4 Fe1 68.9(4)
C4 C5 C1 110.2(6)
C4 C5 Fe1 70.3(4)
C1 C5 Fe1 71.2(3)
C10 C6 C7 110.1(8)
C10 C6 Fe1 70.3(4)
C7 C6 Fe1 70.7(5)
C6 C7 C8 107.3(8)
C6 C7 Fe1 69.3(5)
C8 C7 Fe1 69.8(5)
C9 C8 C7 107.6(9)
C9 C8 Fe1 69.7(5)
C7 C8 Fe1 69.7(4)
C8 C9 C10 108.5(8)
C8 C9 Fe1 70.6(4)
C10 C9 Fe1 69.2(4)
C6 C10 C9 106.6(8)
C6 C10 Fe1 70.0(5)
C9 C10 Fe1 69.6(4)
C1 C11 P1 120.2(4)
N1 C13 O1 118.0(5)
N1 C13 C2 126.3(5)
O1 C13 C2 115.7(5)
N1 C14 C15 100.8(5)
N1 C14 C46 110.0(4)
C15 C14 C46 115.2(5)
O1 C15 C14 104.8(4)
C21 C16 C17 117.2(5)
C21 C16 P1 124.0(4)
C17 C16 P1 118.8(4)
C18 C17 C16 121.8(5)
C19 C18 C17 119.8(6)
C19 C18 C51 120.4(6)
C17 C18 C51 119.8(6)
C18 C19 C20 121.2(6)
C21 C20 C19 117.6(5)
C21 C20 C52 121.7(6)
C19 C20 C52 120.7(6)
C16 C21 C20 122.3(5)
C27 C22 C23 118.1(5)
C27 C22 P1 117.2(4)
C23 C22 P1 124.5(4)
C24 C23 C22 120.8(5)
C25 C24 C23 118.9(5)
C25 C24 C53 119.9(6)
C23 C24 C53 121.2(6)
C24 C25 C26 121.9(5)
C27 C26 C25 118.2(5)
C27 C26 C54 119.2(6)
C25 C26 C54 122.6(6)
C26 C27 C22 121.9(5)
C33 C28 C29 118.0(5)
C33 C28 P2 124.0(4)
C29 C28 P2 117.6(4)
C30 C29 C28 121.1(5)
C31 C30 C29 119.3(6)
C30 C31 C32 121.0(6)
C31 C32 C33 119.4(6)
C28 C33 C32 121.3(6)
C39 C34 C35 119.3(5)
C39 C34 P2 117.8(4)
C35 C34 P2 122.9(4)
C36 C35 C34 118.3(6)
C37 C36 C35 120.8(7)
C38 C37 C36 121.2(6)
C37 C38 C39 119.1(6)
C34 C39 C38 121.4(6)
C41 C40 C45 117.1(5)
C41 C40 P2 123.7(4)
C45 C40 P2 119.2(5)
C40 C41 C42 121.7(6)
C43 C42 C41 119.7(7)
C42 C43 C44 120.1(6)
C43 C44 C45 120.9(7)
C44 C45 C40 120.5(6)
C48 C46 C47 109.6(5)
C48 C46 C14 109.2(5)
C47 C46 C14 113.6(6)
N2 C49 C50 178.5(7)
C61 C55 C56 117.5(7)
C61 C55 C60 122.3(7)
C56 C55 C60 120.0
C57 C56 C55 120.0
C56 C57 C58 120.0
C59 C58 C57 120.0
C60 C59 C58 120.0
C59 C60 C55 120.0

loop_
_geom_bond_atom_site_label_1
_geom_bond_atom_site_label_2
_geom_bond_distance
Ru1 N2 1.988(4)
Ru1 N1 2.215(4)
Ru1 P2 2.2968(15)
Ru1 P1 2.3014(15)
Ru1 Cl2 2.4162(14)
Ru1 Cl1 2.4773(14)
Fe1 C3 2.016(6)
Fe1 C6 2.023(8)
Fe1 C5 2.023(6)
Fe1 C10 2.026(7)
Fe1 C9 2.031(7)
Fe1 C4 2.034(6)
Fe1 C7 2.041(8)
Fe1 C8 2.043(7)
Fe1 C2 2.045(6)
Fe1 C1 2.062(6)
P1 C16 1.839(5)
P1 C22 1.849(5)
P1 C11 1.877(5)
P2 C28 1.826(5)
P2 C40 1.837(5)
P2 C34 1.843(6)
O1 C13 1.357(6)
O1 C15 1.452(7)
N1 C13 1.276(7)
N1 C14 1.511(6)
N2 C49 1.118(6)
C1 C5 1.415(8)
C1 C2 1.437(7)
C1 C11 1.483(7)
C2 C3 1.436(7)
C2 C13 1.460(8)
C3 C4 1.409(8)
C4 C5 1.398(8)
C6 C10 1.374(10)
C6 C7 1.389(11)
C7 C8 1.413(11)
C8 C9 1.386(11)
C9 C10 1.425(11)
C14 C15 1.525(8)
C14 C46 1.551(8)
C16 C21 1.391(7)
C16 C17 1.393(7)
C17 C18 1.384(7)
C18 C19 1.358(8)
C18 C51 1.539(8)
C19 C20 1.407(8)
C20 C21 1.397(7)
C20 C52 1.496(8)
C22 C27 1.396(7)
C22 C23 1.398(7)
C23 C24 1.392(7)
C24 C25 1.381(8)
C24 C53 1.489(8)
C25 C26 1.385(8)
C26 C27 1.383(8)
C26 C54 1.491(8)
C28 C33 1.381(7)
C28 C29 1.399(7)
C29 C30 1.390(8)
C30 C31 1.373(8)
C31 C32 1.374(9)
C32 C33 1.394(8)
C34 C39 1.366(7)
C34 C35 1.407(8)
C35 C36 1.388(8)
C36 C37 1.366(9)
C37 C38 1.353(9)
C38 C39 1.386(7)
C40 C41 1.375(7)
C40 C45 1.394(7)
C41 C42 1.400(8)
C42 C43 1.351(8)
C43 C44 1.352(9)
C44 C45 1.388(8)
C46 C48 1.513(8)
C46 C47 1.528(8)
C49 C50 1.462(8)
C55 C61 1.206(12)
C55 C56 1.3900
C55 C60 1.3900
C56 C57 1.3900
C57 C58 1.3900
C58 C59 1.3900
C59 C60 1.3900

loop_
_geom_torsion_atom_site_label_1
_geom_torsion_atom_site_label_2
_geom_torsion_atom_site_label_3
_geom_torsion_atom_site_label_4
_geom_torsion
N2 Ru1 P1 C16 -47.7(2)
N1 Ru1 P1 C16 -137.5(2)
P2 Ru1 P1 C16 43.2(2)
Cl2 Ru1 P1 C16 133.8(2)
Cl1 Ru1 P1 C16 -77.1(4)
N2 Ru1 P1 C22 179.4(2)
N1 Ru1 P1 C22 89.6(2)
P2 Ru1 P1 C22 -89.7(2)
Cl2 Ru1 P1 C22 0.9(2)
Cl1 Ru1 P1 C22 150.0(3)
N2 Ru1 P1 C11 68.9(2)
N1 Ru1 P1 C11 -20.9(2)
P2 Ru1 P1 C11 159.91(18)
Cl2 Ru1 P1 C11 -109.54(18)
Cl1 Ru1 P1 C11 39.6(4)
N2 Ru1 P2 C28 -4.6(2)
P1 Ru1 P2 C28 -92.4(2)
Cl2 Ru1 P2 C28 167.7(2)
Cl1 Ru1 P2 C28 78.2(2)
N2 Ru1 P2 C40 -121.2(2)
P1 Ru1 P2 C40 151.0(2)
Cl2 Ru1 P2 C40 51.1(2)
Cl1 Ru1 P2 C40 -38.4(2)
N2 Ru1 P2 C34 119.6(2)
P1 Ru1 P2 C34 31.8(2)
Cl2 Ru1 P2 C34 -68.1(2)
Cl1 Ru1 P2 C34 -157.6(2)
N2 Ru1 N1 C13 -11.4(5)
P1 Ru1 N1 C13 76.3(5)
Cl2 Ru1 N1 C13 176.1(5)
Cl1 Ru1 N1 C13 -94.1(5)
N2 Ru1 N1 C14 137.3(4)
P1 Ru1 N1 C14 -135.0(4)
Cl2 Ru1 N1 C14 -35.2(4)
Cl1 Ru1 N1 C14 54.5(4)
C3 Fe1 C1 C5 80.5(4)
C6 Fe1 C1 C5 -120.4(5)
C10 Fe1 C1 C5 -77.8(5)
C9 Fe1 C1 C5 -41.5(8)
C4 Fe1 C1 C5 36.8(4)
C7 Fe1 C1 C5 -162.0(5)
C8 Fe1 C1 C5 161.8(11)
C2 Fe1 C1 C5 118.0(5)
C3 Fe1 C1 C2 -37.6(3)
C6 Fe1 C1 C2 121.6(4)
C5 Fe1 C1 C2 -118.0(5)
C10 Fe1 C1 C2 164.2(4)
C9 Fe1 C1 C2 -159.6(6)
C4 Fe1 C1 C2 -81.3(4)
C7 Fe1 C1 C2 80.0(5)
C8 Fe1 C1 C2 43.7(12)
C3 Fe1 C1 C11 -156.6(5)
C6 Fe1 C1 C11 2.6(6)
C5 Fe1 C1 C11 122.9(6)
C10 Fe1 C1 C11 45.1(6)
C9 Fe1 C1 C11 81.4(9)
C4 Fe1 C1 C11 159.7(5)
C7 Fe1 C1 C11 -39.1(7)
C8 Fe1 C1 C11 -75.3(12)
C2 Fe1 C1 C11 -119.0(6)
C5 C1 C2 C3 -0.8(7)
C11 C1 C2 C3 176.4(5)
Fe1 C1 C2 C3 57.6(4)
C5 C1 C2 C13 -180.0(5)
C11 C1 C2 C13 -2.7(9)
Fe1 C1 C2 C13 -121.5(6)
C5 C1 C2 Fe1 -58.5(4)
C11 C1 C2 Fe1 118.8(6)
C6 Fe1 C2 C3 160.2(5)
C5 Fe1 C2 C3 -82.1(4)
C10 Fe1 C2 C3 -159.3(7)
C9 Fe1 C2 C3 34.1(10)
C4 Fe1 C2 C3 -38.5(4)
C7 Fe1 C2 C3 117.1(5)
C8 Fe1 C2 C3 73.5(5)
C1 Fe1 C2 C3 -120.2(5)
C3 Fe1 C2 C1 120.2(5)
C6 Fe1 C2 C1 -79.6(5)
C5 Fe1 C2 C1 38.2(3)
C10 Fe1 C2 C1 -39.0(9)
C9 Fe1 C2 C1 154.3(9)
C4 Fe1 C2 C1 81.8(4)
C7 Fe1 C2 C1 -122.7(5)
C8 Fe1 C2 C1 -166.3(4)
C3 Fe1 C2 C13 -119.4(7)
C6 Fe1 C2 C13 40.7(7)
C5 Fe1 C2 C13 158.5(6)
C10 Fe1 C2 C13 81.3(9)
C9 Fe1 C2 C13 -85.4(10)
C4 Fe1 C2 C13 -157.9(6)
C7 Fe1 C2 C13 -2.4(6)
C8 Fe1 C2 C13 -45.9(7)
C1 Fe1 C2 C13 120.3(6)
C1 C2 C3 C4 2.1(7)
C13 C2 C3 C4 -178.7(6)
Fe1 C2 C3 C4 61.0(4)
C1 C2 C3 Fe1 -58.9(4)
C13 C2 C3 Fe1 120.3(6)
C6 Fe1 C3 C4 -173.1(8)
C5 Fe1 C3 C4 -36.9(3)
C10 Fe1 C3 C4 42.0(9)
C9 Fe1 C3 C4 75.2(5)
C7 Fe1 C3 C4 157.5(4)
C8 Fe1 C3 C4 116.2(4)
C2 Fe1 C3 C4 -117.5(5)
C1 Fe1 C3 C4 -80.4(4)
C6 Fe1 C3 C2 -55.5(9)
C5 Fe1 C3 C2 80.6(4)
C10 Fe1 C3 C2 159.5(7)
C9 Fe1 C3 C2 -167.3(4)
C4 Fe1 C3 C2 117.5(5)
C7 Fe1 C3 C2 -84.9(5)
C8 Fe1 C3 C2 -126.2(4)
C1 Fe1 C3 C2 37.1(3)
C2 C3 C4 C5 -2.6(7)
Fe1 C3 C4 C5 58.4(5)
C2 C3 C4 Fe1 -61.0(4)
C3 Fe1 C4 C5 -120.3(5)
C6 Fe1 C4 C5 53.4(9)
C10 Fe1 C4 C5 76.9(5)
C9 Fe1 C4 C5 118.2(5)
C7 Fe1 C4 C5 -175.6(7)
C8 Fe1 C4 C5 158.2(4)
C2 Fe1 C4 C5 -81.1(4)
C1 Fe1 C4 C5 -36.9(4)
C6 Fe1 C4 C3 173.7(7)
C5 Fe1 C4 C3 120.3(5)
C10 Fe1 C4 C3 -162.8(4)
C9 Fe1 C4 C3 -121.6(4)
C7 Fe1 C4 C3 -55.3(9)
C8 Fe1 C4 C3 -81.5(5)
C2 Fe1 C4 C3 39.1(3)
C1 Fe1 C4 C3 83.3(4)
C3 C4 C5 C1 2.2(8)
Fe1 C4 C5 C1 60.3(5)
C3 C4 C5 Fe1 -58.1(5)
C2 C1 C5 C4 -0.8(7)
C11 C1 C5 C4 -177.9(6)
Fe1 C1 C5 C4 -59.7(5)
C2 C1 C5 Fe1 58.9(4)
C11 C1 C5 Fe1 -118.2(6)
C3 Fe1 C5 C4 37.2(4)
C6 Fe1 C5 C4 -159.1(4)
C10 Fe1 C5 C4 -120.2(4)
C9 Fe1 C5 C4 -77.8(5)
C7 Fe1 C5 C4 174.4(10)
C8 Fe1 C5 C4 -47.9(9)
C2 Fe1 C5 C4 82.0(4)
C1 Fe1 C5 C4 120.6(5)
C3 Fe1 C5 C1 -83.3(4)
C6 Fe1 C5 C1 80.3(5)
C10 Fe1 C5 C1 119.3(4)
C9 Fe1 C5 C1 161.6(4)
C4 Fe1 C5 C1 -120.6(5)
C7 Fe1 C5 C1 53.8(12)
C8 Fe1 C5 C1 -168.5(7)
C2 Fe1 C5 C1 -38.6(3)
C3 Fe1 C6 C10 -160.2(7)
C5 Fe1 C6 C10 71.4(6)
C9 Fe1 C6 C10 -39.3(5)
C4 Fe1 C6 C10 32.2(10)
C7 Fe1 C6 C10 -120.8(7)
C8 Fe1 C6 C10 -82.6(5)
C2 Fe1 C6 C10 157.7(5)
C1 Fe1 C6 C10 114.4(5)
C3 Fe1 C6 C7 -39.4(11)
C5 Fe1 C6 C7 -167.8(5)
C10 Fe1 C6 C7 120.8(7)
C9 Fe1 C6 C7 81.4(6)
C4 Fe1 C6 C7 153.0(7)
C8 Fe1 C6 C7 38.2(5)
C2 Fe1 C6 C7 -81.5(5)
C1 Fe1 C6 C7 -124.8(5)
C10 C6 C7 C8 -0.3(9)
Fe1 C6 C7 C8 -59.8(5)
C10 C6 C7 Fe1 59.5(6)
C3 Fe1 C7 C6 165.2(4)
C5 Fe1 C7 C6 34.8(13)
C10 Fe1 C7 C6 -36.4(5)
C9 Fe1 C7 C6 -81.0(5)
C4 Fe1 C7 C6 -154.6(7)
C8 Fe1 C7 C6 -118.5(8)
C2 Fe1 C7 C6 120.1(5)
C1 Fe1 C7 C6 76.1(6)
C3 Fe1 C7 C8 -76.3(6)
C6 Fe1 C7 C8 118.5(8)
C5 Fe1 C7 C8 153.3(9)
C10 Fe1 C7 C8 82.1(6)
C9 Fe1 C7 C8 37.4(5)
C4 Fe1 C7 C8 -36.1(11)
C2 Fe1 C7 C8 -121.5(6)
C1 Fe1 C7 C8 -165.4(5)
C6 C7 C8 C9 -0.2(9)
Fe1 C7 C8 C9 -59.6(6)
C6 C7 C8 Fe1 59.4(5)
C3 Fe1 C8 C9 -119.0(5)
C6 Fe1 C8 C9 81.0(6)
C5 Fe1 C8 C9 -42.8(10)
C10 Fe1 C8 C9 38.0(5)
C4 Fe1 C8 C9 -76.5(6)
C7 Fe1 C8 C9 118.7(8)
C2 Fe1 C8 C9 -160.6(5)
C1 Fe1 C8 C9 165.1(9)
C3 Fe1 C8 C7 122.3(6)
C6 Fe1 C8 C7 -37.7(6)
C5 Fe1 C8 C7 -161.6(7)
C10 Fe1 C8 C7 -80.7(6)
C9 Fe1 C8 C7 -118.7(8)
C4 Fe1 C8 C7 164.8(6)
C2 Fe1 C8 C7 80.7(6)
C1 Fe1 C8 C7 46.4(14)
C7 C8 C9 C10 0.6(9)
Fe1 C8 C9 C10 -59.0(5)
C7 C8 C9 Fe1 59.6(5)
C3 Fe1 C9 C8 78.7(6)
C6 Fe1 C9 C8 -81.6(6)
C5 Fe1 C9 C8 160.2(5)
C10 Fe1 C9 C8 -119.6(8)
C4 Fe1 C9 C8 119.4(5)
C7 Fe1 C9 C8 -38.1(6)
C2 Fe1 C9 C8 52.9(11)
C1 Fe1 C9 C8 -170.2(6)
C3 Fe1 C9 C10 -161.7(5)
C6 Fe1 C9 C10 38.0(5)
C5 Fe1 C9 C10 -80.2(6)
C4 Fe1 C9 C10 -121.0(5)
C7 Fe1 C9 C10 81.5(6)
C8 Fe1 C9 C10 119.6(8)
C2 Fe1 C9 C10 172.5(7)
C1 Fe1 C9 C10 -50.6(9)
C7 C6 C10 C9 0.7(9)
Fe1 C6 C10 C9 60.4(5)
C7 C6 C10 Fe1 -59.7(6)
C8 C9 C10 C6 -0.8(9)
Fe1 C9 C10 C6 -60.6(5)
C8 C9 C10 Fe1 59.9(6)
C3 Fe1 C10 C6 162.5(7)
C5 Fe1 C10 C6 -125.9(5)
C9 Fe1 C10 C6 117.3(7)
C4 Fe1 C10 C6 -166.8(5)
C7 Fe1 C10 C6 36.6(5)
C8 Fe1 C10 C6 80.5(5)
C2 Fe1 C10 C6 -56.0(10)
C1 Fe1 C10 C6 -84.7(5)
C3 Fe1 C10 C9 45.2(10)
C6 Fe1 C10 C9 -117.3(7)
C5 Fe1 C10 C9 116.8(5)
C4 Fe1 C10 C9 75.9(6)
C7 Fe1 C10 C9 -80.7(6)
C8 Fe1 C10 C9 -36.8(5)
C2 Fe1 C10 C9 -173.3(6)
C1 Fe1 C10 C9 158.0(5)
C5 C1 C11 P1 -106.6(6)
C2 C1 C11 P1 76.8(7)
Fe1 C1 C11 P1 164.3(3)
C16 P1 C11 C1 76.8(5)
C22 P1 C11 C1 -177.2(5)
Ru1 P1 C11 C1 -49.0(5)
C14 N1 C13 O1 -8.6(7)
Ru1 N1 C13 O1 143.0(4)
C14 N1 C13 C2 171.2(5)
Ru1 N1 C13 C2 -37.2(8)
C15 O1 C13 N1 -7.2(7)
C15 O1 C13 C2 173.0(5)
C3 C2 C13 N1 149.8(6)
C1 C2 C13 N1 -31.2(9)
Fe1 C2 C13 N1 -122.0(6)
C3 C2 C13 O1 -30.4(8)
C1 C2 C13 O1 148.6(6)
Fe1 C2 C13 O1 57.8(7)
C13 N1 C14 C15 19.5(6)
Ru1 N1 C14 C15 -135.6(4)
C13 N1 C14 C46 -102.5(6)
Ru1 N1 C14 C46 102.4(5)
C13 O1 C15 C14 19.4(6)
N1 C14 C15 O1 -23.3(6)
C46 C14 C15 O1 95.1(6)
C22 P1 C16 C21 39.6(5)
C11 P1 C16 C21 138.3(4)
Ru1 P1 C16 C21 -101.3(4)
C22 P1 C16 C17 -140.4(4)
C11 P1 C16 C17 -41.7(5)
Ru1 P1 C16 C17 78.8(4)
C21 C16 C17 C18 -3.0(8)
P1 C16 C17 C18 176.9(4)
C16 C17 C18 C19 1.3(8)
C16 C17 C18 C51 -176.8(5)
C17 C18 C19 C20 1.3(9)
C51 C18 C19 C20 179.4(5)
C18 C19 C20 C21 -2.0(8)
C18 C19 C20 C52 178.0(6)
C17 C16 C21 C20 2.2(8)
P1 C16 C21 C20 -177.7(4)
C19 C20 C21 C16 0.2(8)
C52 C20 C21 C16 -179.9(5)
C16 P1 C22 C27 -171.4(4)
C11 P1 C22 C27 84.2(4)
Ru1 P1 C22 C27 -33.4(5)
C16 P1 C22 C23 14.2(5)
C11 P1 C22 C23 -90.1(5)
Ru1 P1 C22 C23 152.2(4)
C27 C22 C23 C24 3.9(8)
P1 C22 C23 C24 178.2(4)
C22 C23 C24 C25 -2.4(9)
C22 C23 C24 C53 177.2(6)
C23 C24 C25 C26 -1.2(9)
C53 C24 C25 C26 179.1(6)
C24 C25 C26 C27 3.3(9)
C24 C25 C26 C54 -174.7(6)
C25 C26 C27 C22 -1.7(8)
C54 C26 C27 C22 176.4(5)
C23 C22 C27 C26 -1.8(8)
P1 C22 C27 C26 -176.6(4)
C40 P2 C28 C33 -143.5(5)
C34 P2 C28 C33 -42.9(5)
Ru1 P2 C28 C33 88.2(5)
C40 P2 C28 C29 43.6(5)
C34 P2 C28 C29 144.1(4)
Ru1 P2 C28 C29 -84.8(4)
C33 C28 C29 C30 1.4(8)
P2 C28 C29 C30 174.8(5)
C28 C29 C30 C31 -0.2(9)
C29 C30 C31 C32 -1.1(10)
C30 C31 C32 C33 1.2(10)
C29 C28 C33 C32 -1.3(8)
P2 C28 C33 C32 -174.3(4)
C31 C32 C33 C28 0.0(9)
C28 P2 C34 C39 161.2(4)
C40 P2 C34 C39 -95.9(5)
Ru1 P2 C34 C39 34.7(5)
C28 P2 C34 C35 -21.2(6)
C40 P2 C34 C35 81.8(5)
Ru1 P2 C34 C35 -147.6(4)
C39 C34 C35 C36 -0.9(9)
P2 C34 C35 C36 -178.5(5)
C34 C35 C36 C37 -0.8(11)
C35 C36 C37 C38 2.0(12)
C36 C37 C38 C39 -1.4(11)
C35 C34 C39 C38 1.4(9)
P2 C34 C39 C38 179.1(4)
C37 C38 C39 C34 -0.3(9)
C28 P2 C40 C41 -136.1(5)
C34 P2 C40 C41 115.7(5)
Ru1 P2 C40 C41 -14.0(5)
C28 P2 C40 C45 44.6(5)
C34 P2 C40 C45 -63.6(5)
Ru1 P2 C40 C45 166.6(4)
C45 C40 C41 C42 0.0(8)
P2 C40 C41 C42 -179.4(4)
C40 C41 C42 C43 -1.1(9)
C41 C42 C43 C44 1.9(10)
C42 C43 C44 C45 -1.6(11)
C43 C44 C45 C40 0.5(11)
C41 C40 C45 C44 0.3(9)
P2 C40 C45 C44 179.7(5)
N1 C14 C46 C48 -171.1(5)
C15 C14 C46 C48 75.8(7)
N1 C14 C46 C47 66.3(6)
C15 C14 C46 C47 -46.8(7)
C61 C55 C56 C57 -174.9(7)
C60 C55 C56 C57 0.0
C55 C56 C57 C58 0.0
C56 C57 C58 C59 0.0
C57 C58 C59 C60 0.0
C58 C59 C60 C55 0.0
C61 C55 C60 C59 174.6(8)
C56 C55 C60 C59 0.0
